data_7233990
loop_
_publ_author_name
'Sivappa, Rasapalli'
'Sammeta, Vamshikrishna Reddy'
'Huang, Yanchang'
'Golen, James A.'
'Savinov, Sergey N.'

_publ_section_title
;
 Facile synthesis of 3-substituted imidazo[1,2-a]pyridines through
 formimidamide chemistry
;
_journal_issue 51
_journal_name_full 'RSC Advances'
_journal_page_first 29659
_journal_paper_doi 10.1039/C9RA05841A
_journal_volume 9
_journal_year 2019
_chemical_formula_sum 'C15 H18 Cl2 F N3 O'
_chemical_formula_weight 346.22
_space_group_crystal_system triclinic
_space_group_IT_number 2
_space_group_name_Hall '-P 1'
_space_group_name_H-M_alt 'P -1'
_symmetry_space_group_name_Hall '-P 1'
_symmetry_space_group_name_H-M 'P -1'
_atom_sites_solution_hydrogens mixed
_audit_creation_method SHELXL-2014/6
_audit_update_record
;
2019-05-31 deposited with the CCDC.    2019-09-03 downloaded from the CCDC.
;
_cell_angle_alpha 117.555(3)
_cell_angle_beta 93.859(4)
_cell_angle_gamma 95.336(4)
_cell_formula_units_Z 2
_cell_length_a 8.4862(9)
_cell_length_b 10.3569(12)
_cell_length_c 10.6667(12)
_cell_measurement_reflns_used 9849
_cell_measurement_temperature 200(2)
_cell_measurement_theta_max 25.70
_cell_measurement_theta_min 3.05
_cell_volume 821.07(16)
_computing_cell_refinement 'Bruker SAINT'
_computing_data_collection 'Bruker APEX3'
_computing_data_reduction 'Bruker SAINT'
_computing_molecular_graphics 'Bruker SHELXTL'
_computing_publication_material 'Bruker SHELXTL'
_computing_structure_refinement 'SHELXL-2014/6 (Sheldrick, 2014)'
_computing_structure_solution 'SHELXS-97 (Sheldrick 2008)'
_diffrn_ambient_temperature 200(2)
_diffrn_measured_fraction_theta_full 0.998
_diffrn_measured_fraction_theta_max 0.998
_diffrn_measurement_device_type 'Bruker APEX-III CMOS'
_diffrn_measurement_method '\f and \w scans'
_diffrn_radiation_type MoK\a
_diffrn_radiation_wavelength 0.71073
_diffrn_reflns_av_R_equivalents 0.0343
_diffrn_reflns_av_unetI/netI 0.0146
_diffrn_reflns_Laue_measured_fraction_full 0.998
_diffrn_reflns_Laue_measured_fraction_max 0.998
_diffrn_reflns_limit_h_max 10
_diffrn_reflns_limit_h_min -10
_diffrn_reflns_limit_k_max 12
_diffrn_reflns_limit_k_min -12
_diffrn_reflns_limit_l_max 13
_diffrn_reflns_limit_l_min -13
_diffrn_reflns_number 34369
_diffrn_reflns_point_group_measured_fraction_full 0.998
_diffrn_reflns_point_group_measured_fraction_max 0.998
_diffrn_reflns_theta_full 25.242
_diffrn_reflns_theta_max 25.752
_diffrn_reflns_theta_min 3.050
_exptl_absorpt_coefficient_mu 0.410
_exptl_absorpt_correction_T_max 0.745
_exptl_absorpt_correction_T_min 0.701
_exptl_absorpt_correction_type multi-scan
_exptl_absorpt_process_details sadabs
_exptl_crystal_colour colourless
_exptl_crystal_density_diffrn 1.400
_exptl_crystal_description BLOCK
_exptl_crystal_F_000 360
_exptl_crystal_size_max 0.320
_exptl_crystal_size_mid 0.200
_exptl_crystal_size_min 0.140
_refine_diff_density_max 0.411
_refine_diff_density_min -0.417
_refine_diff_density_rms 0.065
_refine_ls_extinction_coef 0.050(5)
_refine_ls_extinction_expression Fc^*^=kFc[1+0.001xFc^2^\l^3^/sin(2\q)]^-1/4^
_refine_ls_extinction_method SHELXL
_refine_ls_goodness_of_fit_ref 1.051
_refine_ls_hydrogen_treatment mixed
_refine_ls_matrix_type full
_refine_ls_number_parameters 210
_refine_ls_number_reflns 3136
_refine_ls_number_restraints 0
_refine_ls_restrained_S_all 1.051
_refine_ls_R_factor_all 0.0446
_refine_ls_R_factor_gt 0.0384
_refine_ls_shift/su_max 0.001
_refine_ls_shift/su_mean 0.000
_refine_ls_structure_factor_coef Fsqd
_refine_ls_weighting_details 'w=1/[\s^2^(Fo^2^)+(0.0536P)^2^+0.5434P] where P=(Fo^2^+2Fc^2^)/3'
_refine_ls_weighting_scheme calc
_refine_ls_wR_factor_gt 0.1006
_refine_ls_wR_factor_ref 0.1076
_reflns_Friedel_coverage 0.000
_reflns_number_gt 2758
_reflns_number_total 3136
_reflns_threshold_expression 'I > 2\s(I)'
_cod_data_source_file c9ra05841a2.cif
_cod_data_source_block UMD1750c_a
_cod_database_code 7233990
_shelx_space_group_comment
; 
The symmetry employed for this shelxl refinement is uniquely defined 
by the following loop, which should always be used as a source of 
symmetry information in preference to the above space-group names. 
They are only intended as comments. 
;
_shelx_estimated_absorpt_t_min 0.880
_shelx_estimated_absorpt_t_max 0.945
_shelxl_version_number 2014/6

loop_
_space_group_symop_operation_xyz
'x, y, z'
'-x, -y, -z'

loop_
_atom_site_label
_atom_site_type_symbol
_atom_site_fract_x
_atom_site_fract_y
_atom_site_fract_z
_atom_site_U_iso_or_equiv
_atom_site_adp_type
_atom_site_occupancy
_atom_site_site_symmetry_order
_atom_site_calc_flag
_atom_site_refinement_flags_posn
_atom_site_refinement_flags_adp
Cl1 Cl -0.01240(6) 0.35923(6) 0.63850(6) 0.04962(19) Uani 1 1 d . .
Cl2 Cl 0.07901(6) 0.27596(5) 1.10343(6) 0.04332(18) Uani 1 1 d . .
F1 F 0.36359(15) -0.00946(14) 0.59249(12) 0.0448(3) Uani 1 1 d . .
O1W O 0.1972(2) -0.0308(2) 0.9244(2) 0.0495(4) Uani 1 1 d . .
H1WB H 0.158(4) 0.045(4) 0.974(3) 0.067(9) Uiso 1 1 d . .
H1WA H 0.134(4) -0.091(4) 0.912(3) 0.065(10) Uiso 1 1 d . .
N1 N 0.40573(17) 0.27585(15) 0.82712(14) 0.0252(3) Uani 1 1 d . .
N2 N 0.43367(17) 0.44720(16) 0.74773(15) 0.0279(3) Uani 1 1 d . .
N3 N 0.4602(2) 0.62992(18) 0.68191(18) 0.0376(4) Uani 1 1 d . .
C1 C 0.0879(2) 0.2130(2) 0.5417(2) 0.0324(4) Uani 1 1 d . .
C2 C 0.0526(2) 0.1407(3) 0.3949(2) 0.0413(5) Uani 1 1 d . .
H2A H -0.0218 0.1734 0.3491 0.050 Uiso 1 1 calc R U
C3 C 0.1268(2) 0.0202(2) 0.3155(2) 0.0425(5) Uani 1 1 d . .
H3A H 0.1048 -0.0291 0.2145 0.051 Uiso 1 1 calc R U
C4 C 0.2326(2) -0.0290(2) 0.3821(2) 0.0380(5) Uani 1 1 d . .
H4A H 0.2830 -0.1125 0.3283 0.046 Uiso 1 1 calc R U
C5 C 0.2632(2) 0.0459(2) 0.5282(2) 0.0317(4) Uani 1 1 d . .
C6 C 0.1971(2) 0.17011(19) 0.61348(18) 0.0269(4) Uani 1 1 d . .
C7 C 0.2333(2) 0.2476(2) 0.77351(18) 0.0290(4) Uani 1 1 d . .
H7A H 0.1909 0.3427 0.8117 0.035 Uiso 1 1 calc R U
H7B H 0.1765 0.1873 0.8109 0.035 Uiso 1 1 calc R U
C8 C 0.4588(2) 0.1987(2) 0.89198(18) 0.0314(4) Uani 1 1 d . .
H8A H 0.3866 0.1252 0.8958 0.038 Uiso 1 1 calc R U
C9 C 0.6127(2) 0.2246(2) 0.95118(19) 0.0344(4) Uani 1 1 d . .
H9A H 0.6487 0.1701 0.9960 0.041 Uiso 1 1 calc R U
C10 C 0.7163(2) 0.3329(2) 0.94474(19) 0.0330(4) Uani 1 1 d . .
H10A H 0.8240 0.3539 0.9870 0.040 Uiso 1 1 calc R U
C11 C 0.6648(2) 0.40958(19) 0.87816(19) 0.0295(4) Uani 1 1 d . .
H11A H 0.7374 0.4824 0.8736 0.035 Uiso 1 1 calc R U
C12 C 0.5044(2) 0.38139(17) 0.81598(16) 0.0236(3) Uani 1 1 d . .
C13 C 0.5193(2) 0.5558(2) 0.74069(19) 0.0314(4) Uani 1 1 d . .
H13A H 0.6285 0.5813 0.7799 0.038 Uiso 1 1 calc R U
C14 C 0.2944(3) 0.5989(4) 0.6215(4) 0.0691(8) Uani 1 1 d . .
H14A H 0.2607 0.4924 0.5723 0.104 Uiso 1 1 calc R U
H14B H 0.2821 0.6373 0.5535 0.104 Uiso 1 1 calc R U
H14C H 0.2284 0.6461 0.6979 0.104 Uiso 1 1 calc R U
C15 C 0.5557(4) 0.7537(3) 0.6810(3) 0.0670(8) Uani 1 1 d . .
H15A H 0.6659 0.7625 0.7213 0.100 Uiso 1 1 calc R U
H15B H 0.5116 0.8443 0.7383 0.100 Uiso 1 1 calc R U
H15C H 0.5540 0.7375 0.5828 0.100 Uiso 1 1 calc R U

loop_
_atom_site_aniso_label
_atom_site_aniso_U_11
_atom_site_aniso_U_22
_atom_site_aniso_U_33
_atom_site_aniso_U_23
_atom_site_aniso_U_13
_atom_site_aniso_U_12
Cl1 0.0376(3) 0.0540(3) 0.0549(3) 0.0222(3) 0.0049(2) 0.0163(2)
Cl2 0.0364(3) 0.0375(3) 0.0553(3) 0.0241(2) -0.0040(2) -0.0036(2)
F1 0.0491(7) 0.0515(7) 0.0354(6) 0.0196(6) 0.0038(5) 0.0202(6)
O1W 0.0375(9) 0.0511(10) 0.0691(12) 0.0363(10) 0.0094(8) 0.0023(8)
N1 0.0273(7) 0.0250(7) 0.0200(7) 0.0082(6) 0.0025(5) 0.0023(6)
N2 0.0288(8) 0.0270(7) 0.0268(7) 0.0120(6) 0.0018(6) 0.0038(6)
N3 0.0403(9) 0.0358(9) 0.0427(9) 0.0247(8) 0.0014(7) 0.0026(7)
C1 0.0236(8) 0.0366(10) 0.0351(10) 0.0160(8) 0.0037(7) 0.0007(7)
C2 0.0291(10) 0.0590(13) 0.0362(10) 0.0254(10) -0.0041(8) -0.0023(9)
C3 0.0384(11) 0.0516(12) 0.0247(9) 0.0112(9) -0.0005(8) -0.0124(9)
C4 0.0407(11) 0.0329(10) 0.0293(9) 0.0063(8) 0.0085(8) -0.0027(8)
C5 0.0318(9) 0.0296(9) 0.0321(9) 0.0134(8) 0.0065(7) 0.0008(7)
C6 0.0229(8) 0.0280(9) 0.0267(9) 0.0114(7) 0.0038(7) -0.0031(7)
C7 0.0239(8) 0.0333(9) 0.0259(9) 0.0112(7) 0.0039(7) 0.0011(7)
C8 0.0433(10) 0.0270(9) 0.0245(9) 0.0125(7) 0.0060(7) 0.0050(8)
C9 0.0453(11) 0.0330(10) 0.0250(9) 0.0128(8) 0.0021(8) 0.0125(8)
C10 0.0318(9) 0.0333(10) 0.0256(9) 0.0069(8) -0.0014(7) 0.0083(8)
C11 0.0280(9) 0.0255(9) 0.0277(9) 0.0072(7) 0.0010(7) 0.0021(7)
C12 0.0275(8) 0.0206(8) 0.0181(7) 0.0050(6) 0.0038(6) 0.0038(6)
C13 0.0316(9) 0.0315(9) 0.0305(9) 0.0153(8) -0.0002(7) 0.0013(7)
C14 0.0452(14) 0.084(2) 0.113(2) 0.078(2) -0.0078(14) 0.0073(13)
C15 0.0751(18) 0.0590(16) 0.0832(19) 0.0545(15) -0.0119(15) -0.0147(14)

loop_
_atom_type_symbol
_atom_type_description
_atom_type_scat_dispersion_real
_atom_type_scat_dispersion_imag
_atom_type_scat_source
C C 0.0033 0.0016 'International Tables Vol C Tables 4.2.6.8 and 6.1.1.4'
H H 0.0000 0.0000 'International Tables Vol C Tables 4.2.6.8 and 6.1.1.4'
Cl Cl 0.1484 0.1585 'International Tables Vol C Tables 4.2.6.8 and 6.1.1.4'
F F 0.0171 0.0103 'International Tables Vol C Tables 4.2.6.8 and 6.1.1.4'
N N 0.0061 0.0033 'International Tables Vol C Tables 4.2.6.8 and 6.1.1.4'
O O 0.0106 0.0060 'International Tables Vol C Tables 4.2.6.8 and 6.1.1.4'

loop_
_geom_angle_atom_site_label_1
_geom_angle_atom_site_label_2
_geom_angle_atom_site_label_3
_geom_angle
H1WB O1W H1WA 104(3)
C8 N1 C12 122.12(15)
C8 N1 C7 117.97(15)
C12 N1 C7 119.85(14)
C13 N2 C12 118.03(15)
C13 N3 C14 121.98(18)
C13 N3 C15 121.52(19)
C14 N3 C15 116.42(18)
C2 C1 C6 122.56(18)
C2 C1 Cl1 118.07(16)
C6 C1 Cl1 119.35(14)
C3 C2 C1 119.18(19)
C3 C2 H2A 120.4
C1 C2 H2A 120.4
C4 C3 C2 120.38(18)
C4 C3 H3A 119.8
C2 C3 H3A 119.8
C5 C4 C3 118.28(19)
C5 C4 H4A 120.9
C3 C4 H4A 120.9
C4 C5 F1 117.11(17)
C4 C5 C6 124.19(19)
F1 C5 C6 118.68(16)
C5 C6 C1 115.33(16)
C5 C6 C7 122.15(17)
C1 C6 C7 122.41(16)
N1 C7 C6 114.27(14)
N1 C7 H7A 108.7
C6 C7 H7A 108.7
N1 C7 H7B 108.7
C6 C7 H7B 108.7
H7A C7 H7B 107.6
C9 C8 N1 121.39(17)
C9 C8 H8A 119.3
N1 C8 H8A 119.3
C8 C9 C10 118.42(17)
C8 C9 H9A 120.8
C10 C9 H9A 120.8
C11 C10 C9 120.66(17)
C11 C10 H10A 119.7
C9 C10 H10A 119.7
C10 C11 C12 120.61(17)
C10 C11 H11A 119.7
C12 C11 H11A 119.7
N2 C12 N1 114.89(15)
N2 C12 C11 128.33(16)
N1 C12 C11 116.78(15)
N3 C13 N2 122.63(17)
N3 C13 H13A 118.7
N2 C13 H13A 118.7
N3 C14 H14A 109.5
N3 C14 H14B 109.5
H14A C14 H14B 109.5
N3 C14 H14C 109.5
H14A C14 H14C 109.5
H14B C14 H14C 109.5
N3 C15 H15A 109.5
N3 C15 H15B 109.5
H15A C15 H15B 109.5
N3 C15 H15C 109.5
H15A C15 H15C 109.5
H15B C15 H15C 109.5

loop_
_geom_bond_atom_site_label_1
_geom_bond_atom_site_label_2
_geom_bond_distance
Cl1 C1 1.731(2)
F1 C5 1.379(2)
O1W H1WB 0.84(3)
O1W H1WA 0.74(3)
N1 C8 1.363(2)
N1 C12 1.369(2)
N1 C7 1.486(2)
N2 C13 1.316(2)
N2 C12 1.353(2)
N3 C13 1.307(2)
N3 C14 1.449(3)
N3 C15 1.456(3)
C1 C2 1.383(3)
C1 C6 1.392(3)
C2 C3 1.383(3)
C2 H2A 0.9500
C3 C4 1.381(3)
C3 H3A 0.9500
C4 C5 1.374(3)
C4 H4A 0.9500
C5 C6 1.385(3)
C6 C7 1.506(2)
C7 H7A 0.9900
C7 H7B 0.9900
C8 C9 1.357(3)
C8 H8A 0.9500
C9 C10 1.390(3)
C9 H9A 0.9500
C10 C11 1.368(3)
C10 H10A 0.9500
C11 C12 1.416(2)
C11 H11A 0.9500
C13 H13A 0.9500
C14 H14A 0.9800
C14 H14B 0.9800
C14 H14C 0.9800
C15 H15A 0.9800
C15 H15B 0.9800
C15 H15C 0.9800

loop_
_geom_hbond_atom_site_label_D
_geom_hbond_atom_site_label_H
_geom_hbond_atom_site_label_A
_geom_hbond_distance_DH
_geom_hbond_distance_HA
_geom_hbond_distance_DA
_geom_hbond_angle_DHA
_geom_hbond_site_symmetry_A
C7 H7A Cl1 0.99 2.52 3.0567(19) 114.0 .
C8 H8A O1W 0.95 2.31 3.252(3) 173.2 .
C13 H13A Cl2 0.95 2.66 3.588(2) 164.3 2_667
C11 H11A Cl2 0.95 2.72 3.6612(19) 170.4 2_667
C9 H9A O1W 0.95 2.42 3.343(3) 164.2 2_657
C15 H15A Cl2 0.98 2.94 3.855(3) 155.7 2_667
C14 H14A Cl1 0.98 2.88 3.501(3) 122.1 .
C14 H14B Cl1 0.98 2.98 3.744(3) 135.6 2_566
O1W H1WB Cl2 0.84(3) 2.33(3) 3.159(2) 171(3) .
O1W H1WA Cl2 0.74(3) 2.44(4) 3.183(2) 174(3) 2_557

loop_
_geom_torsion_atom_site_label_1
_geom_torsion_atom_site_label_2
_geom_torsion_atom_site_label_3
_geom_torsion_atom_site_label_4
_geom_torsion
C6 C1 C2 C3 0.7(3)
Cl1 C1 C2 C3 -177.65(15)
C1 C2 C3 C4 1.2(3)
C2 C3 C4 C5 -0.8(3)
C3 C4 C5 F1 177.08(17)
C3 C4 C5 C6 -1.4(3)
C4 C5 C6 C1 3.1(3)
F1 C5 C6 C1 -175.40(15)
C4 C5 C6 C7 179.41(17)
F1 C5 C6 C7 0.9(3)
C2 C1 C6 C5 -2.7(3)
Cl1 C1 C6 C5 175.64(13)
C2 C1 C6 C7 -178.99(17)
Cl1 C1 C6 C7 -0.7(2)
C8 N1 C7 C6 -110.56(17)
C12 N1 C7 C6 72.2(2)
C5 C6 C7 N1 47.9(2)
C1 C6 C7 N1 -136.06(17)
C12 N1 C8 C9 1.1(3)
C7 N1 C8 C9 -176.03(16)
N1 C8 C9 C10 0.2(3)
C8 C9 C10 C11 -1.1(3)
C9 C10 C11 C12 0.8(3)
C13 N2 C12 N1 176.04(14)
C13 N2 C12 C11 -2.9(3)
C8 N1 C12 N2 179.54(14)
C7 N1 C12 N2 -3.4(2)
C8 N1 C12 C11 -1.4(2)
C7 N1 C12 C11 175.71(14)
C10 C11 C12 N2 179.38(16)
C10 C11 C12 N1 0.4(2)
C14 N3 C13 N2 0.8(3)
C15 N3 C13 N2 177.3(2)
C12 N2 C13 N3 -177.33(17)
